data_4326705
loop_
_publ_author_name
'Tong-Liang Hu'
'Ying Tao'
'Ze Chang'
'Xian-He Bu'

_publ_section_title
;
 Zinc(II) Complexes with a Versatile Multitopic Tetrazolate-Based Ligand
 Showing Various Structures: Impact of Reaction Conditions on the Final
 Product Structures
;
_journal_name_full 'Inorganic Chemistry'
_journal_page_first 10994
_journal_page_last 11003
_journal_paper_doi 10.1021/ic2015463
_journal_volume 50
_journal_year 2011
_chemical_formula_sum 'C54 H40 N38 O3 Zn3'
_chemical_formula_weight 1465.41
_chemical_name_systematic
; 
 ? 
;
_space_group_IT_number 2
_symmetry_cell_setting triclinic
_symmetry_space_group_name_Hall '-P 1'
_symmetry_space_group_name_H-M 'P -1'
_atom_sites_solution_hydrogens geom
_atom_sites_solution_primary direct
_atom_sites_solution_secondary difmap
_audit_creation_method SHELXL-97
_cell_angle_alpha 109.46(3)
_cell_angle_beta 101.21(3)
_cell_angle_gamma 109.75(3)
_cell_formula_units_Z 2
_cell_length_a 13.551(3)
_cell_length_b 16.181(3)
_cell_length_c 16.540(3)
_cell_measurement_reflns_used 24393
_cell_measurement_temperature 293(2)
_cell_measurement_theta_max 27.7
_cell_measurement_theta_min 3.1
_cell_volume 3019.7(17)
_computing_cell_refinement CrystalClear
_computing_data_collection 'CrystalClear (Rigaku/MSC Inc., 2005)'
_computing_data_reduction CrystalClear
_computing_molecular_graphics 'Bruker SHELXTL'
_computing_publication_material 'Bruker SHELXTL'
_computing_structure_refinement 'SHELXL97 (Sheldrick, 1997)'
_computing_structure_solution 'SHELXS97 (Sheldrick, 1997)'
_diffrn_ambient_temperature 293(2)
_diffrn_measured_fraction_theta_full 0.995
_diffrn_measured_fraction_theta_max 0.995
_diffrn_measurement_device_type SCX-MINI
_diffrn_measurement_method '\w scans'
_diffrn_radiation_monochromator graphite
_diffrn_radiation_source 'fine-focus sealed tube'
_diffrn_radiation_type MoK\a
_diffrn_radiation_wavelength 0.71073
_diffrn_reflns_av_R_equivalents 0.0808
_diffrn_reflns_av_sigmaI/netI 0.1055
_diffrn_reflns_limit_h_max 16
_diffrn_reflns_limit_h_min -16
_diffrn_reflns_limit_k_max 19
_diffrn_reflns_limit_k_min -19
_diffrn_reflns_limit_l_max 19
_diffrn_reflns_limit_l_min -19
_diffrn_reflns_number 26048
_diffrn_reflns_theta_full 25.01
_diffrn_reflns_theta_max 25.01
_diffrn_reflns_theta_min 3.06
_exptl_absorpt_coefficient_mu 1.263
_exptl_absorpt_correction_T_max 0.8841
_exptl_absorpt_correction_T_min 0.8841
_exptl_absorpt_correction_type multi-scan
_exptl_absorpt_process_details SADABS
_exptl_crystal_colour Colorless
_exptl_crystal_density_diffrn 1.612
_exptl_crystal_density_meas ?
_exptl_crystal_description Prism
_exptl_crystal_F_000 1487
_exptl_crystal_size_max 0.10
_exptl_crystal_size_mid 0.10
_exptl_crystal_size_min 0.10
_refine_diff_density_max 0.819
_refine_diff_density_min -0.503
_refine_diff_density_rms 0.086
_refine_ls_extinction_method none
_refine_ls_goodness_of_fit_ref 1.078
_refine_ls_hydrogen_treatment mixed
_refine_ls_matrix_type full
_refine_ls_number_parameters 879
_refine_ls_number_reflns 10596
_refine_ls_number_restraints 1
_refine_ls_restrained_S_all 1.079
_refine_ls_R_factor_all 0.1216
_refine_ls_R_factor_gt 0.0719
_refine_ls_shift/su_max 0.001
_refine_ls_shift/su_mean 0.000
_refine_ls_structure_factor_coef Fsqd
_refine_ls_weighting_details 'calc w=1/[\s^2^(Fo^2^)+(0.0414P)^2^+4.9824P] where P=(Fo^2^+2Fc^2^)/3'
_refine_ls_weighting_scheme calc
_refine_ls_wR_factor_gt 0.1272
_refine_ls_wR_factor_ref 0.1445
_reflns_number_gt 6974
_reflns_number_total 10596
_reflns_threshold_expression >2sigma(I)
_cod_data_source_file ic2015463_si_002_4.cif
_cod_data_source_block 4
_cod_depositor_comments
;
The following automatic conversions were performed:

'_exptl_crystal_density_meas' value 'none' was changed to '?' - the
value is perceived as not measured.

Automatic conversion script
Id: cif_fix_values 3008 2015-01-20 13:52:24Z robertas 
;
_cod_original_cell_volume 3019.7(10)
_cod_database_code 4326705

loop_
_symmetry_equiv_pos_as_xyz
'x, y, z'
'-x, -y, -z'

loop_
_atom_site_label
_atom_site_type_symbol
_atom_site_fract_x
_atom_site_fract_y
_atom_site_fract_z
_atom_site_U_iso_or_equiv
_atom_site_adp_type
_atom_site_occupancy
_atom_site_symmetry_multiplicity
_atom_site_calc_flag
_atom_site_refinement_flags
Zn1 Zn 0.49543(6) 0.57685(5) 0.17524(4) 0.03166(19) Uani 1 1 d .
Zn2 Zn 1.17041(5) 1.45683(5) 0.57347(4) 0.03006(19) Uani 1 1 d .
Zn3 Zn 0.58919(5) 1.20353(5) 0.51088(5) 0.03213(19) Uani 1 1 d .
C1 C 0.4532(5) 0.5879(4) -0.0005(4) 0.0293(14) Uani 1 1 d .
C2 C 0.2774(5) 0.4381(4) -0.1891(4) 0.0327(14) Uani 1 1 d .
C3 C 0.3546(5) 0.5007(4) -0.0192(4) 0.0308(14) Uani 1 1 d .
C4 C 0.2705(5) 0.4324(4) -0.1029(4) 0.0344(15) Uani 1 1 d .
C5 C 0.1847(5) 0.3441(5) -0.0315(4) 0.0410(16) Uani 1 1 d .
C6 C 0.2690(5) 0.4115(4) 0.0531(4) 0.0332(14) Uani 1 1 d .
C7 C 0.2818(5) 0.4093(4) 0.1438(4) 0.0325(14) Uani 1 1 d .
C8 C 0.1955(6) 0.3577(5) 0.1650(5) 0.0513(19) Uani 1 1 d .
H8 H 0.1241 0.3204 0.1215 0.062 Uiso 1 1 calc R
C9 C 0.2162(7) 0.3619(5) 0.2525(5) 0.062(2) Uani 1 1 d .
H9 H 0.1588 0.3290 0.2690 0.074 Uiso 1 1 calc R
C10 C 0.3241(7) 0.4160(5) 0.3138(5) 0.062(2) Uani 1 1 d .
H10 H 0.3420 0.4161 0.3711 0.074 Uiso 1 1 calc R
C11 C 0.4042(6) 0.4692(5) 0.2895(4) 0.0464(17) Uani 1 1 d .
H11 H 0.4761 0.5081 0.3321 0.056 Uiso 1 1 calc R
C12 C 0.0945(6) 0.2494(6) -0.0486(5) 0.058(2) Uani 1 1 d .
C13 C -0.0114(6) 0.2252(6) -0.0917(5) 0.071(3) Uani 1 1 d .
H13 H -0.0295 0.2677 -0.1108 0.085 Uiso 1 1 calc R
C14 C -0.0936(8) 0.1392(10) -0.1081(7) 0.123(5) Uani 1 1 d .
H14 H -0.1683 0.1251 -0.1328 0.148 Uiso 1 1 calc R
C15 C -0.0641(10) 0.0723(9) -0.0872(8) 0.132(5) Uani 1 1 d .
H15 H -0.1190 0.0115 -0.1011 0.159 Uiso 1 1 calc R
C16 C 0.0463(10) 0.0964(7) -0.0461(8) 0.113(4) Uani 1 1 d .
H16 H 0.0650 0.0510 -0.0327 0.135 Uiso 1 1 calc R
C17 C 0.9701(5) 1.4856(4) 0.5915(4) 0.0287(14) Uani 1 1 d .
C18 C 0.7204(4) 1.3627(4) 0.4629(4) 0.0287(14) Uani 1 1 d .
C19 C 0.9225(5) 1.3886(4) 0.5149(4) 0.0275(13) Uani 1 1 d .
C20 C 0.8099(4) 1.3298(4) 0.4586(4) 0.0265(13) Uani 1 1 d .
C21 C 0.8569(5) 1.2128(4) 0.3747(4) 0.0378(16) Uani 1 1 d .
C22 C 0.9713(5) 1.2714(4) 0.4285(4) 0.0309(14) Uani 1 1 d .
C23 C 1.0713(5) 1.2527(4) 0.4197(4) 0.0375(15) Uani 1 1 d .
C24 C 1.0648(6) 1.1666(5) 0.3599(6) 0.072(3) Uani 1 1 d .
H24 H 0.9959 1.1145 0.3216 0.087 Uiso 1 1 calc R
C25 C 1.1637(7) 1.1593(6) 0.3579(7) 0.090(3) Uani 1 1 d .
H25 H 1.1615 1.1020 0.3177 0.108 Uiso 1 1 calc R
C26 C 1.2642(6) 1.2363(5) 0.4151(5) 0.058(2) Uani 1 1 d .
H26 H 1.3310 1.2323 0.4147 0.069 Uiso 1 1 calc R
C27 C 1.2639(5) 1.3186(5) 0.4722(4) 0.0392(16) Uani 1 1 d .
H27 H 1.3321 1.3709 0.5116 0.047 Uiso 1 1 calc R
C28 C 0.8124(5) 1.1209(4) 0.2901(4) 0.0387(16) Uani 1 1 d .
C29 C 0.8292(7) 1.1235(5) 0.2124(5) 0.069(2) Uani 1 1 d .
H29 H 0.8745 1.1818 0.2132 0.082 Uiso 1 1 calc R
C30 C 0.7786(8) 1.0389(6) 0.1323(5) 0.083(3) Uani 1 1 d .
H30 H 0.7870 1.0393 0.0780 0.099 Uiso 1 1 calc R
C31 C 0.7159(7) 0.9546(5) 0.1352(5) 0.066(2) Uani 1 1 d .
H31 H 0.6828 0.8958 0.0831 0.079 Uiso 1 1 calc R
C32 C 0.7025(6) 0.9580(5) 0.2160(6) 0.066(2) Uani 1 1 d .
H32 H 0.6582 0.9003 0.2167 0.080 Uiso 1 1 calc R
C33 C 0.4912(5) 0.9979(4) 0.3833(4) 0.0322(14) Uani 1 1 d .
C34 C 0.5731(5) 0.8380(4) 0.3800(4) 0.0303(14) Uani 1 1 d .
C35 C 0.6002(5) 1.0139(4) 0.4386(4) 0.0315(14) Uani 1 1 d .
C36 C 0.6413(5) 0.9453(4) 0.4359(4) 0.0326(14) Uani 1 1 d .
C37 C 0.8109(5) 1.0674(4) 0.5426(4) 0.0347(15) Uani 1 1 d .
C38 C 0.7650(5) 1.1349(4) 0.5560(4) 0.0334(14) Uani 1 1 d .
C39 C 0.8175(5) 1.2368(4) 0.6301(4) 0.0326(14) Uani 1 1 d .
C40 C 0.9135(6) 1.2784(5) 0.7043(5) 0.061(2) Uani 1 1 d .
H40 H 0.9556 1.2443 0.7101 0.074 Uiso 1 1 calc R
C41 C 0.9466(6) 1.3707(5) 0.7699(5) 0.063(2) Uani 1 1 d .
H41 H 1.0118 1.3994 0.8201 0.076 Uiso 1 1 calc R
C42 C 0.8856(5) 1.4200(5) 0.7621(4) 0.0460(17) Uani 1 1 d .
H42 H 0.9067 1.4822 0.8065 0.055 Uiso 1 1 calc R
C43 C 0.7910(5) 1.3752(5) 0.6862(4) 0.0440(17) Uani 1 1 d .
H43 H 0.7495 1.4095 0.6796 0.053 Uiso 1 1 calc R
C44 C 0.9305(5) 1.0946(4) 0.5897(5) 0.0435(17) Uani 1 1 d .
C45 C 0.9593(6) 1.0744(6) 0.6622(6) 0.071(2) Uani 1 1 d .
H45 H 0.9042 1.0403 0.6801 0.085 Uiso 1 1 calc R
C46 C 1.0696(7) 1.1049(6) 0.7084(6) 0.086(3) Uani 1 1 d .
H46 H 1.0908 1.0917 0.7580 0.103 Uiso 1 1 calc R
C47 C 1.1481(7) 1.1550(6) 0.6803(7) 0.075(3) Uani 1 1 d .
H47 H 1.2236 1.1755 0.7097 0.090 Uiso 1 1 calc R
C48 C 1.1145(7) 1.1744(7) 0.6095(6) 0.083(3) Uani 1 1 d .
H48 H 1.1687 1.2083 0.5909 0.100 Uiso 1 1 calc R
C49 C 0.5640(11) 0.2691(9) 0.2096(8) 0.191(7) Uani 1 1 d .
H49A H 0.5401 0.3174 0.2053 0.287 Uiso 1 1 calc R
H49B H 0.6137 0.2644 0.1760 0.287 Uiso 1 1 calc R
H49C H 0.6021 0.2873 0.2726 0.287 Uiso 1 1 calc R
C50 C 0.4902(17) 0.0992(13) 0.1735(15) 0.269(12) Uani 1 1 d .
H50A H 0.4207 0.0416 0.1468 0.404 Uiso 1 1 calc R
H50B H 0.5260 0.1121 0.2353 0.404 Uiso 1 1 calc R
H50C H 0.5378 0.0897 0.1388 0.404 Uiso 1 1 calc R
C51 C 0.3722(16) 0.1638(15) 0.1371(12) 0.199(8) Uani 1 1 d .
H51 H 0.3594 0.2180 0.1422 0.239 Uiso 1 1 calc R
C52 C 0.2611(18) 0.662(2) 0.0987(11) 0.281(14) Uani 1 1 d .
H52A H 0.3119 0.7017 0.1605 0.421 Uiso 1 1 calc R
H52B H 0.2732 0.6047 0.0735 0.421 Uiso 1 1 calc R
H52C H 0.1856 0.6423 0.0980 0.421 Uiso 1 1 calc R
C53 C 0.3638(15) 0.8126(15) 0.0553(15) 0.280(13) Uani 1 1 d .
H53A H 0.3468 0.8259 0.0031 0.421 Uiso 1 1 calc R
H53B H 0.4356 0.8118 0.0668 0.421 Uiso 1 1 calc R
H53C H 0.3649 0.8623 0.1077 0.421 Uiso 1 1 calc R
C54 C 0.2088(19) 0.6685(19) -0.0593(13) 0.229(9) Uani 1 1 d D
H54 H 0.1951 0.6777 -0.1122 0.275 Uiso 1 1 calc R
N1 N 0.5300(4) 0.6359(3) 0.0823(3) 0.0339(12) Uani 1 1 d .
N2 N 0.6081(5) 0.7117(4) 0.0800(4) 0.0504(15) Uani 1 1 d .
N3 N 0.5775(5) 0.7084(4) -0.0022(4) 0.0562(16) Uani 1 1 d .
N4 N 0.4779(4) 0.6289(4) -0.0556(3) 0.0450(14) Uani 1 1 d .
N5 N 0.3599(4) 0.4328(3) -0.2198(3) 0.0320(12) Uani 1 1 d .
N6 N 0.3367(4) 0.4379(4) -0.2997(3) 0.0373(12) Uani 1 1 d .
N7 N 0.2426(4) 0.4460(4) -0.3144(3) 0.0370(13) Uani 1 1 d .
N8 N 0.2026(4) 0.4466(4) -0.2462(3) 0.0408(13) Uani 1 1 d .
N9 N 0.3522(4) 0.4874(3) 0.0564(3) 0.0297(11) Uani 1 1 d .
N10 N 0.1857(4) 0.3567(4) -0.1076(3) 0.0428(14) Uani 1 1 d .
N11 N 0.3828(4) 0.4674(3) 0.2062(3) 0.0342(12) Uani 1 1 d .
N12 N 0.1310(6) 0.1869(6) -0.0240(5) 0.095(2) Uani 1 1 d .
N13 N 1.0812(4) 1.5315(3) 0.6304(3) 0.0307(11) Uani 1 1 d .
N14 N 1.1016(4) 1.6163(4) 0.6981(4) 0.0448(14) Uani 1 1 d .
N15 N 1.0048(5) 1.6197(4) 0.6973(4) 0.0460(14) Uani 1 1 d .
N16 N 0.9193(4) 1.5366(3) 0.6286(3) 0.0362(12) Uani 1 1 d .
N17 N 0.6253(4) 1.3141(3) 0.4722(3) 0.0321(12) Uani 1 1 d .
N18 N 0.5625(4) 1.3627(4) 0.4652(3) 0.0392(13) Uani 1 1 d .
N19 N 0.6176(4) 1.4369(4) 0.4507(3) 0.0370(13) Uani 1 1 d .
N20 N 0.7185(4) 1.4387(3) 0.4492(3) 0.0308(11) Uani 1 1 d .
N21 N 0.9988(4) 1.3571(3) 0.4987(3) 0.0285(11) Uani 1 1 d .
N22 N 0.7790(4) 1.2418(3) 0.3914(3) 0.0351(12) Uani 1 1 d .
N23 N 1.1696(4) 1.3283(3) 0.4748(3) 0.0328(12) Uani 1 1 d .
N24 N 0.7498(4) 1.0400(4) 0.2942(4) 0.0496(15) Uani 1 1 d .
N25 N 0.4670(4) 1.0737(4) 0.3996(3) 0.0389(13) Uani 1 1 d .
N26 N 0.3623(5) 1.0387(5) 0.3424(4) 0.0605(17) Uani 1 1 d .
N27 N 0.3275(5) 0.9447(5) 0.2929(4) 0.072(2) Uani 1 1 d .
N28 N 0.4090(5) 0.9160(4) 0.3182(4) 0.0527(16) Uani 1 1 d .
N29 N 0.5859(4) 0.7871(3) 0.3054(3) 0.0386(13) Uani 1 1 d .
N30 N 0.5125(4) 0.6950(3) 0.2806(3) 0.0346(12) Uani 1 1 d .
N31 N 0.4597(4) 0.6907(3) 0.3379(3) 0.0388(13) Uani 1 1 d .
N32 N 0.4963(4) 0.7816(3) 0.4022(3) 0.0333(12) Uani 1 1 d .
N33 N 0.6624(4) 1.1063(3) 0.5007(3) 0.0315(12) Uani 1 1 d .
N34 N 0.7473(4) 0.9728(3) 0.4857(3) 0.0390(13) Uani 1 1 d .
N35 N 0.7549(4) 1.2854(3) 0.6212(3) 0.0346(12) Uani 1 1 d .
N36 N 1.0053(5) 1.1468(5) 0.5638(4) 0.075(2) Uani 1 1 d .
N37 N 0.4698(9) 0.1779(7) 0.1728(6) 0.108(3) Uani 1 1 d .
N38 N 0.2826(10) 0.7225(8) 0.0381(12) 0.153(5) Uani 1 1 d .
O1 O 0.2903(10) 0.0820(11) 0.0949(8) 0.274(8) Uani 1 1 d .
O2 O 0.168(2) 0.592(2) -0.027(2) 0.469(17) Uiso 1 1 d D
O1W O 0.0481(18) 0.4603(17) 0.0125(12) 0.432(14) Uani 1 1 d .

loop_
_atom_site_aniso_label
_atom_site_aniso_U_11
_atom_site_aniso_U_22
_atom_site_aniso_U_33
_atom_site_aniso_U_23
_atom_site_aniso_U_13
_atom_site_aniso_U_12
Zn1 0.0320(4) 0.0325(4) 0.0228(4) 0.0095(3) 0.0057(3) 0.0101(3)
Zn2 0.0246(4) 0.0362(4) 0.0286(4) 0.0170(3) 0.0067(3) 0.0109(3)
Zn3 0.0300(4) 0.0262(4) 0.0350(4) 0.0097(3) 0.0135(3) 0.0087(3)
C1 0.036(4) 0.030(3) 0.025(3) 0.013(3) 0.012(3) 0.016(3)
C2 0.030(3) 0.032(4) 0.023(3) 0.010(3) 0.000(3) 0.005(3)
C3 0.030(3) 0.037(4) 0.029(3) 0.016(3) 0.011(3) 0.017(3)
C4 0.029(3) 0.046(4) 0.035(4) 0.024(3) 0.009(3) 0.019(3)
C5 0.031(4) 0.062(5) 0.035(4) 0.034(4) 0.013(3) 0.014(3)
C6 0.029(3) 0.040(4) 0.033(4) 0.018(3) 0.012(3) 0.015(3)
C7 0.036(4) 0.034(4) 0.029(3) 0.017(3) 0.015(3) 0.012(3)
C8 0.047(4) 0.059(5) 0.040(4) 0.020(4) 0.016(3) 0.015(4)
C9 0.076(6) 0.062(5) 0.056(5) 0.034(4) 0.038(5) 0.023(5)
C10 0.072(6) 0.062(5) 0.037(4) 0.028(4) 0.016(4) 0.009(4)
C11 0.045(4) 0.050(4) 0.037(4) 0.022(4) 0.009(3) 0.011(3)
C12 0.050(5) 0.063(5) 0.045(4) 0.031(4) 0.007(4) 0.003(4)
C13 0.031(4) 0.094(6) 0.073(6) 0.056(5) -0.004(4) 0.004(4)
C14 0.054(6) 0.167(12) 0.102(9) 0.074(9) -0.010(6) 0.001(8)
C15 0.080(9) 0.114(10) 0.110(10) 0.037(8) 0.010(7) -0.039(8)
C16 0.127(10) 0.069(7) 0.142(10) 0.062(7) 0.066(9) 0.016(7)
C17 0.024(3) 0.030(3) 0.031(3) 0.017(3) 0.009(3) 0.008(3)
C18 0.024(3) 0.027(3) 0.026(3) 0.008(3) 0.007(3) 0.006(3)
C19 0.033(3) 0.029(3) 0.028(3) 0.020(3) 0.011(3) 0.014(3)
C20 0.022(3) 0.032(3) 0.031(3) 0.020(3) 0.012(3) 0.010(3)
C21 0.033(4) 0.028(4) 0.048(4) 0.017(3) 0.015(3) 0.007(3)
C22 0.035(4) 0.026(3) 0.040(4) 0.019(3) 0.021(3) 0.014(3)
C23 0.038(4) 0.032(4) 0.048(4) 0.019(3) 0.018(3) 0.018(3)
C24 0.038(4) 0.032(4) 0.117(7) 0.003(5) 0.026(5) 0.011(3)
C25 0.057(5) 0.043(5) 0.154(9) 0.010(6) 0.046(6) 0.031(4)
C26 0.038(4) 0.050(5) 0.095(6) 0.030(5) 0.034(4) 0.026(4)
C27 0.030(4) 0.044(4) 0.049(4) 0.024(4) 0.016(3) 0.018(3)
C28 0.030(4) 0.031(4) 0.047(4) 0.011(3) 0.013(3) 0.011(3)
C29 0.092(6) 0.034(4) 0.058(5) 0.009(4) 0.037(5) 0.007(4)
C30 0.120(8) 0.051(5) 0.048(5) 0.009(4) 0.034(5) 0.014(5)
C31 0.080(6) 0.030(4) 0.053(5) 0.001(4) 0.014(4) 0.008(4)
C32 0.068(5) 0.036(5) 0.070(6) 0.020(4) 0.011(5) 0.005(4)
C33 0.034(4) 0.026(3) 0.030(3) 0.008(3) 0.013(3) 0.009(3)
C34 0.033(3) 0.026(3) 0.025(3) 0.007(3) 0.010(3) 0.008(3)
C35 0.033(3) 0.025(3) 0.029(3) 0.007(3) 0.017(3) 0.007(3)
C36 0.034(4) 0.025(3) 0.030(3) 0.009(3) 0.015(3) 0.004(3)
C37 0.026(3) 0.035(4) 0.035(4) 0.013(3) 0.008(3) 0.009(3)
C38 0.023(3) 0.033(4) 0.040(4) 0.016(3) 0.010(3) 0.008(3)
C39 0.027(3) 0.026(3) 0.035(4) 0.010(3) 0.011(3) 0.005(3)
C40 0.045(4) 0.046(5) 0.064(5) 0.004(4) -0.008(4) 0.021(4)
C41 0.050(5) 0.048(5) 0.047(5) -0.005(4) -0.013(4) 0.013(4)
C42 0.044(4) 0.032(4) 0.038(4) 0.001(3) 0.006(3) 0.007(3)
C43 0.040(4) 0.037(4) 0.047(4) 0.016(4) 0.012(3) 0.013(3)
C44 0.036(4) 0.025(3) 0.055(5) 0.008(3) 0.008(3) 0.011(3)
C45 0.039(4) 0.085(6) 0.102(7) 0.065(6) 0.012(5) 0.023(4)
C46 0.063(6) 0.095(7) 0.109(8) 0.069(6) 0.006(5) 0.031(5)
C47 0.047(5) 0.062(6) 0.096(7) 0.024(5) 0.011(5) 0.020(4)
C48 0.039(5) 0.109(7) 0.075(6) 0.044(6) 0.019(5) 0.001(5)
C49 0.177(14) 0.139(12) 0.119(11) 0.061(9) -0.028(10) -0.045(10)
C50 0.33(3) 0.21(2) 0.39(3) 0.19(2) 0.18(3) 0.16(2)
C51 0.130(15) 0.23(2) 0.196(19) 0.125(17) 0.005(14) 0.023(15)
C52 0.36(3) 0.62(4) 0.173(16) 0.25(2) 0.203(19) 0.41(3)
C53 0.186(19) 0.19(2) 0.35(3) 0.00(2) 0.11(2) 0.062(17)
C54 0.26(2) 0.26(2) 0.132(15) 0.067(17) 0.042(16) 0.11(2)
N1 0.035(3) 0.037(3) 0.028(3) 0.016(3) 0.011(2) 0.013(2)
N2 0.059(4) 0.039(3) 0.040(4) 0.015(3) 0.014(3) 0.011(3)
N3 0.067(4) 0.042(4) 0.040(4) 0.016(3) 0.013(3) 0.006(3)
N4 0.050(3) 0.040(3) 0.032(3) 0.019(3) 0.009(3) 0.005(3)
N5 0.033(3) 0.038(3) 0.022(3) 0.014(2) 0.006(2) 0.012(2)
N6 0.034(3) 0.044(3) 0.029(3) 0.016(3) 0.008(2) 0.014(3)
N7 0.035(3) 0.052(3) 0.022(3) 0.020(3) 0.003(2) 0.017(3)
N8 0.037(3) 0.055(4) 0.031(3) 0.023(3) 0.009(3) 0.019(3)
N9 0.037(3) 0.033(3) 0.026(3) 0.015(2) 0.012(2) 0.019(2)
N10 0.031(3) 0.047(3) 0.041(3) 0.022(3) 0.006(3) 0.005(3)
N11 0.040(3) 0.033(3) 0.027(3) 0.017(2) 0.009(2) 0.011(2)
N12 0.092(6) 0.078(6) 0.102(6) 0.048(5) 0.036(5) 0.013(5)
N13 0.033(3) 0.025(3) 0.029(3) 0.008(2) 0.011(2) 0.010(2)
N14 0.040(3) 0.041(3) 0.044(3) 0.015(3) 0.012(3) 0.012(3)
N15 0.043(3) 0.044(3) 0.045(3) 0.015(3) 0.018(3) 0.015(3)
N16 0.033(3) 0.029(3) 0.041(3) 0.010(3) 0.013(3) 0.011(2)
N17 0.029(3) 0.037(3) 0.033(3) 0.018(3) 0.012(2) 0.014(2)
N18 0.030(3) 0.041(3) 0.048(3) 0.022(3) 0.015(3) 0.013(3)
N19 0.027(3) 0.041(3) 0.042(3) 0.019(3) 0.012(2) 0.013(2)
N20 0.026(3) 0.032(3) 0.033(3) 0.016(2) 0.008(2) 0.009(2)
N21 0.029(3) 0.031(3) 0.030(3) 0.016(2) 0.011(2) 0.014(2)
N22 0.031(3) 0.027(3) 0.038(3) 0.009(3) 0.012(2) 0.008(2)
N23 0.032(3) 0.034(3) 0.034(3) 0.018(3) 0.010(2) 0.014(2)
N24 0.050(4) 0.030(3) 0.049(4) 0.009(3) 0.007(3) 0.009(3)
N25 0.026(3) 0.036(3) 0.034(3) 0.006(3) 0.003(2) 0.003(2)
N26 0.046(4) 0.056(4) 0.063(4) 0.012(4) 0.009(3) 0.021(3)
N27 0.053(4) 0.056(4) 0.064(5) 0.005(4) -0.009(3) 0.012(3)
N28 0.040(3) 0.035(3) 0.052(4) 0.006(3) -0.002(3) 0.004(3)
N29 0.041(3) 0.024(3) 0.038(3) 0.009(3) 0.020(3) 0.002(2)
N30 0.037(3) 0.030(3) 0.033(3) 0.013(2) 0.014(2) 0.010(2)
N31 0.040(3) 0.030(3) 0.043(3) 0.012(3) 0.021(3) 0.011(2)
N32 0.037(3) 0.021(3) 0.033(3) 0.005(2) 0.013(2) 0.008(2)
N33 0.026(3) 0.025(3) 0.031(3) 0.008(2) 0.007(2) 0.002(2)
N34 0.038(3) 0.028(3) 0.043(3) 0.010(3) 0.017(3) 0.009(2)
N35 0.031(3) 0.022(3) 0.037(3) 0.006(3) 0.006(2) 0.005(2)
N36 0.038(4) 0.094(5) 0.071(5) 0.040(4) 0.012(3) 0.006(4)
N37 0.095(7) 0.106(7) 0.080(6) 0.045(6) 0.001(5) 0.007(6)
N38 0.109(9) 0.094(8) 0.214(15) 0.007(9) 0.072(10) 0.045(7)
O1 0.146(10) 0.316(17) 0.174(11) 0.108(11) -0.018(8) -0.067(10)
O1W 0.46(3) 0.54(3) 0.260(18) 0.03(2) 0.075(19) 0.35(3)

loop_
_atom_type_symbol
_atom_type_description
_atom_type_scat_dispersion_real
_atom_type_scat_dispersion_imag
_atom_type_scat_source
C C 0.0033 0.0016 'International Tables Vol C Tables 4.2.6.8 and 6.1.1.4'
H H 0.0000 0.0000 'International Tables Vol C Tables 4.2.6.8 and 6.1.1.4'
N N 0.0061 0.0033 'International Tables Vol C Tables 4.2.6.8 and 6.1.1.4'
O O 0.0106 0.0060 'International Tables Vol C Tables 4.2.6.8 and 6.1.1.4'
Zn Zn 0.2839 1.4301 'International Tables Vol C Tables 4.2.6.8 and 6.1.1.4'

loop_
_geom_angle_atom_site_label_1
_geom_angle_atom_site_label_2
_geom_angle_atom_site_label_3
_geom_angle
_geom_angle_site_symmetry_1
_geom_angle_site_symmetry_3
N30 Zn1 N5 102.6(2) . 2_665
N30 Zn1 N9 124.89(19) . .
N5 Zn1 N9 132.41(18) 2_665 .
N30 Zn1 N1 100.64(19) . .
N5 Zn1 N1 100.34(19) 2_665 .
N9 Zn1 N1 76.10(18) . .
N30 Zn1 N11 96.85(19) . .
N5 Zn1 N11 99.78(19) 2_665 .
N9 Zn1 N11 73.57(18) . .
N1 Zn1 N11 149.66(18) . .
N7 Zn2 N20 111.7(2) 1_666 2_786
N7 Zn2 N13 97.5(2) 1_666 .
N20 Zn2 N13 100.61(18) 2_786 .
N7 Zn2 N21 116.11(19) 1_666 .
N20 Zn2 N21 132.11(18) 2_786 .
N13 Zn2 N21 75.56(18) . .
N7 Zn2 N23 96.35(19) 1_666 .
N20 Zn2 N23 99.34(19) 2_786 .
N13 Zn2 N23 149.45(18) . .
N21 Zn2 N23 73.89(18) . .
N32 Zn3 N17 111.17(19) 2_676 .
N32 Zn3 N25 99.74(19) 2_676 .
N17 Zn3 N25 109.4(2) . .
N32 Zn3 N33 118.29(19) 2_676 .
N17 Zn3 N33 128.33(18) . .
N25 Zn3 N33 76.77(19) . .
N32 Zn3 N35 94.12(19) 2_676 .
N17 Zn3 N35 89.68(18) . .
N25 Zn3 N35 150.1(2) . .
N33 Zn3 N35 73.33(18) . .
N1 C1 N4 112.7(5) . .
N1 C1 C3 118.4(5) . .
N4 C1 C3 128.9(5) . .
N8 C2 N5 111.4(5) . .
N8 C2 C4 125.1(6) . .
N5 C2 C4 123.5(5) . .
N9 C3 C4 119.4(5) . .
N9 C3 C1 112.0(5) . .
C4 C3 C1 128.6(5) . .
N10 C4 C3 120.7(5) . .
N10 C4 C2 118.2(5) . .
C3 C4 C2 120.9(5) . .
N10 C5 C6 120.8(6) . .
N10 C5 C12 113.6(6) . .
C6 C5 C12 125.3(5) . .
N9 C6 C5 118.9(5) . .
N9 C6 C7 112.8(5) . .
C5 C6 C7 128.3(5) . .
N11 C7 C8 121.4(6) . .
N11 C7 C6 114.6(5) . .
C8 C7 C6 123.9(6) . .
C7 C8 C9 119.3(7) . .
C7 C8 H8 120.4 . .
C9 C8 H8 120.4 . .
C10 C9 C8 118.3(7) . .
C10 C9 H9 120.9 . .
C8 C9 H9 120.9 . .
C11 C10 C9 119.1(7) . .
C11 C10 H10 120.4 . .
C9 C10 H10 120.4 . .
N11 C11 C10 122.2(6) . .
N11 C11 H11 118.9 . .
C10 C11 H11 118.9 . .
C13 C12 N12 123.7(7) . .
C13 C12 C5 120.5(7) . .
N12 C12 C5 115.5(6) . .
C12 C13 C14 120.8(9) . .
C12 C13 H13 119.6 . .
C14 C13 H13 119.6 . .
C13 C14 C15 118.7(10) . .
C13 C14 H14 120.6 . .
C15 C14 H14 120.6 . .
C16 C15 C14 119.9(10) . .
C16 C15 H15 120.0 . .
C14 C15 H15 120.0 . .
C15 C16 N12 121.7(11) . .
C15 C16 H16 119.1 . .
N12 C16 H16 119.1 . .
N16 C17 N13 113.4(5) . .
N16 C17 C19 129.7(5) . .
N13 C17 C19 116.9(5) . .
N20 C18 N17 110.4(5) . .
N20 C18 C20 125.1(5) . .
N17 C18 C20 124.2(5) . .
N21 C19 C20 119.0(5) . .
N21 C19 C17 113.4(5) . .
C20 C19 C17 127.6(5) . .
N22 C20 C19 120.6(5) . .
N22 C20 C18 115.7(5) . .
C19 C20 C18 123.5(5) . .
N22 C21 C22 121.3(6) . .
N22 C21 C28 113.3(5) . .
C22 C21 C28 125.1(6) . .
N21 C22 C21 117.7(5) . .
N21 C22 C23 112.9(5) . .
C21 C22 C23 129.3(6) . .
N23 C23 C24 121.5(6) . .
N23 C23 C22 114.2(5) . .
C24 C23 C22 124.3(6) . .
C23 C24 C25 118.4(7) . .
C23 C24 H24 120.8 . .
C25 C24 H24 120.8 . .
C26 C25 C24 120.0(7) . .
C26 C25 H25 120.0 . .
C24 C25 H25 120.0 . .
C27 C26 C25 118.2(6) . .
C27 C26 H26 120.9 . .
C25 C26 H26 120.9 . .
N23 C27 C26 123.1(6) . .
N23 C27 H27 118.4 . .
C26 C27 H27 118.4 . .
N24 C28 C29 123.5(6) . .
N24 C28 C21 116.0(6) . .
C29 C28 C21 120.2(6) . .
C28 C29 C30 119.5(7) . .
C28 C29 H29 120.3 . .
C30 C29 H29 120.3 . .
C31 C30 C29 118.1(8) . .
C31 C30 H30 121.0 . .
C29 C30 H30 121.0 . .
C30 C31 C32 118.9(7) . .
C30 C31 H31 120.5 . .
C32 C31 H31 120.5 . .
N24 C32 C31 123.7(7) . .
N24 C32 H32 118.2 . .
C31 C32 H32 118.2 . .
N28 C33 N25 113.0(6) . .
N28 C33 C35 128.8(6) . .
N25 C33 C35 118.1(5) . .
N29 C34 N32 111.9(5) . .
N29 C34 C36 123.8(5) . .
N32 C34 C36 124.2(5) . .
N33 C35 C36 119.0(5) . .
N33 C35 C33 113.0(5) . .
C36 C35 C33 128.0(5) . .
N34 C36 C35 120.9(5) . .
N34 C36 C34 115.4(5) . .
C35 C36 C34 123.7(5) . .
N34 C37 C38 120.8(5) . .
N34 C37 C44 115.9(5) . .
C38 C37 C44 123.3(5) . .
N33 C38 C37 118.3(5) . .
N33 C38 C39 114.9(5) . .
C37 C38 C39 126.7(5) . .
N35 C39 C40 120.9(6) . .
N35 C39 C38 112.4(5) . .
C40 C39 C38 126.5(6) . .
C41 C40 C39 119.4(7) . .
C41 C40 H40 120.3 . .
C39 C40 H40 120.3 . .
C42 C41 C40 120.5(7) . .
C42 C41 H41 119.7 . .
C40 C41 H41 119.7 . .
C41 C42 C43 117.5(6) . .
C41 C42 H42 121.2 . .
C43 C42 H42 121.2 . .
N35 C43 C42 124.1(6) . .
N35 C43 H43 117.9 . .
C42 C43 H43 117.9 . .
N36 C44 C45 122.9(6) . .
N36 C44 C37 116.8(6) . .
C45 C44 C37 119.9(6) . .
C44 C45 C46 119.5(8) . .
C44 C45 H45 120.3 . .
C46 C45 H45 120.3 . .
C47 C46 C45 118.6(8) . .
C47 C46 H46 120.7 . .
C45 C46 H46 120.7 . .
C48 C47 C46 119.1(8) . .
C48 C47 H47 120.4 . .
C46 C47 H47 120.4 . .
C47 C48 N36 123.4(8) . .
C47 C48 H48 118.3 . .
N36 C48 H48 118.3 . .
N37 C49 H49A 109.5 . .
N37 C49 H49B 109.5 . .
H49A C49 H49B 109.5 . .
N37 C49 H49C 109.5 . .
H49A C49 H49C 109.5 . .
H49B C49 H49C 109.5 . .
N37 C50 H50A 109.5 . .
N37 C50 H50B 109.5 . .
H50A C50 H50B 109.5 . .
N37 C50 H50C 109.5 . .
H50A C50 H50C 109.5 . .
H50B C50 H50C 109.5 . .
N37 C51 O1 125(2) . .
N37 C51 H51 117.7 . .
O1 C51 H51 117.7 . .
N38 C52 H52A 109.5 . .
N38 C52 H52B 109.5 . .
H52A C52 H52B 109.5 . .
N38 C52 H52C 109.5 . .
H52A C52 H52C 109.5 . .
H52B C52 H52C 109.5 . .
N38 C53 H53A 109.5 . .
N38 C53 H53B 109.5 . .
H53A C53 H53B 109.5 . .
N38 C53 H53C 109.5 . .
H53A C53 H53C 109.5 . .
H53B C53 H53C 109.5 . .
N38 C54 O2 79.9(17) . .
N38 C54 H54 140.0 . .
O2 C54 H54 140.0 . .
C1 N1 N2 105.4(5) . .
C1 N1 Zn1 115.1(4) . .
N2 N1 Zn1 139.5(4) . .
N3 N2 N1 108.8(5) . .
N2 N3 N4 109.4(5) . .
C1 N4 N3 103.7(5) . .
C2 N5 N6 106.6(5) . .
C2 N5 Zn1 136.8(4) . 2_665
N6 N5 Zn1 116.6(4) . 2_665
N7 N6 N5 106.8(5) . .
N6 N7 N8 111.7(4) . .
N6 N7 Zn2 122.8(4) . 1_444
N8 N7 Zn2 125.4(4) . 1_444
C2 N8 N7 103.4(5) . .
C6 N9 C3 120.9(5) . .
C6 N9 Zn1 120.7(4) . .
C3 N9 Zn1 117.7(4) . .
C4 N10 C5 119.2(5) . .
C7 N11 C11 119.5(5) . .
C7 N11 Zn1 116.6(4) . .
C11 N11 Zn1 122.7(4) . .
C16 N12 C12 114.8(8) . .
C17 N13 N14 104.6(5) . .
C17 N13 Zn2 116.2(4) . .
N14 N13 Zn2 139.2(4) . .
N15 N14 N13 108.6(5) . .
N14 N15 N16 109.7(5) . .
C17 N16 N15 103.6(5) . .
C18 N17 N18 106.2(5) . .
C18 N17 Zn3 127.8(4) . .
N18 N17 Zn3 125.3(4) . .
N19 N18 N17 108.7(4) . .
N18 N19 N20 109.0(5) . .
C18 N20 N19 105.7(4) . .
C18 N20 Zn2 133.1(4) . 2_786
N19 N20 Zn2 121.2(4) . 2_786
C19 N21 C22 121.8(5) . .
C19 N21 Zn2 117.5(4) . .
C22 N21 Zn2 119.9(4) . .
C21 N22 C20 119.4(5) . .
C23 N23 C27 118.7(5) . .
C23 N23 Zn2 118.5(4) . .
C27 N23 Zn2 122.5(4) . .
C28 N24 C32 116.2(6) . .
C33 N25 N26 106.0(5) . .
C33 N25 Zn3 114.6(4) . .
N26 N25 Zn3 139.0(4) . .
N27 N26 N25 107.7(5) . .
N26 N27 N28 110.4(5) . .
C33 N28 N27 102.9(5) . .
C34 N29 N30 103.7(5) . .
N31 N30 N29 111.2(5) . .
N31 N30 Zn1 123.7(4) . .
N29 N30 Zn1 124.9(4) . .
N30 N31 N32 107.8(5) . .
C34 N32 N31 105.4(5) . .
C34 N32 Zn3 138.7(4) . 2_676
N31 N32 Zn3 115.3(4) . 2_676
C38 N33 C35 121.4(5) . .
C38 N33 Zn3 121.3(4) . .
C35 N33 Zn3 117.3(4) . .
C36 N34 C37 118.5(5) . .
C43 N35 C39 117.6(5) . .
C43 N35 Zn3 124.2(4) . .
C39 N35 Zn3 117.7(4) . .
C44 N36 C48 116.4(7) . .
C51 N37 C50 119.1(15) . .
C51 N37 C49 124.0(15) . .
C50 N37 C49 116.8(14) . .
C53 N38 C54 111(2) . .
C53 N38 C52 133.5(19) . .
C54 N38 C52 114.9(14) . .

loop_
_geom_bond_atom_site_label_1
_geom_bond_atom_site_label_2
_geom_bond_distance
_geom_bond_site_symmetry_2
Zn1 N30 2.018(5) .
Zn1 N5 2.033(5) 2_665
Zn1 N9 2.109(5) .
Zn1 N1 2.110(5) .
Zn1 N11 2.193(5) .
Zn2 N7 2.013(5) 1_666
Zn2 N20 2.047(5) 2_786
Zn2 N13 2.116(5) .
Zn2 N21 2.135(5) .
Zn2 N23 2.169(5) .
Zn3 N32 2.018(5) 2_676
Zn3 N17 2.036(5) .
Zn3 N25 2.104(5) .
Zn3 N33 2.105(5) .
Zn3 N35 2.217(5) .
C1 N1 1.323(7) .
C1 N4 1.326(7) .
C1 C3 1.464(8) .
C2 N8 1.323(7) .
C2 N5 1.331(7) .
C2 C4 1.477(8) .
C3 N9 1.343(7) .
C3 C4 1.398(8) .
C4 N10 1.332(7) .
C5 N10 1.343(7) .
C5 C6 1.404(8) .
C5 C12 1.494(9) .
C6 N9 1.333(7) .
C6 C7 1.490(8) .
C7 N11 1.326(7) .
C7 C8 1.372(8) .
C8 C9 1.393(9) .
C8 H8 0.9300 .
C9 C10 1.378(10) .
C9 H9 0.9300 .
C10 C11 1.360(9) .
C10 H10 0.9300 .
C11 N11 1.340(7) .
C11 H11 0.9300 .
C12 C13 1.325(9) .
C12 N12 1.403(10) .
C13 C14 1.354(12) .
C13 H13 0.9300 .
C14 C15 1.391(15) .
C14 H14 0.9300 .
C15 C16 1.373(14) .
C15 H15 0.9300 .
C16 N12 1.393(10) .
C16 H16 0.9300 .
C17 N16 1.320(7) .
C17 N13 1.336(7) .
C17 C19 1.469(8) .
C18 N20 1.330(7) .
C18 N17 1.332(7) .
C18 C20 1.484(8) .
C19 N21 1.332(7) .
C19 C20 1.406(7) .
C20 N22 1.342(7) .
C21 N22 1.331(7) .
C21 C22 1.416(8) .
C21 C28 1.487(8) .
C22 N21 1.349(7) .
C22 C23 1.508(8) .
C23 N23 1.336(7) .
C23 C24 1.376(9) .
C24 C25 1.390(9) .
C24 H24 0.9300 .
C25 C26 1.367(10) .
C25 H25 0.9300 .
C26 C27 1.354(9) .
C26 H26 0.9300 .
C27 N23 1.346(7) .
C27 H27 0.9300 .
C28 N24 1.330(7) .
C28 C29 1.359(9) .
C29 C30 1.379(10) .
C29 H29 0.9300 .
C30 C31 1.363(10) .
C30 H30 0.9300 .
C31 C32 1.369(10) .
C31 H31 0.9300 .
C32 N24 1.344(9) .
C32 H32 0.9300 .
C33 N28 1.320(7) .
C33 N25 1.331(7) .
C33 C35 1.463(8) .
C34 N29 1.317(7) .
C34 N32 1.334(7) .
C34 C36 1.496(8) .
C35 N33 1.337(7) .
C35 C36 1.394(8) .
C36 N34 1.342(7) .
C37 N34 1.345(7) .
C37 C38 1.408(8) .
C37 C44 1.492(8) .
C38 N33 1.331(7) .
C38 C39 1.499(8) .
C39 N35 1.356(7) .
C39 C40 1.374(8) .
C40 C41 1.374(9) .
C40 H40 0.9300 .
C41 C42 1.346(9) .
C41 H41 0.9300 .
C42 C43 1.373(8) .
C42 H42 0.9300 .
C43 N35 1.334(7) .
C43 H43 0.9300 .
C44 N36 1.325(8) .
C44 C45 1.365(9) .
C45 C46 1.367(10) .
C45 H45 0.9300 .
C46 C47 1.366(11) .
C46 H46 0.9300 .
C47 C48 1.345(11) .
C47 H47 0.9300 .
C48 N36 1.362(9) .
C48 H48 0.9300 .
C49 N37 1.415(12) .
C49 H49A 0.9600 .
C49 H49B 0.9600 .
C49 H49C 0.9600 .
C50 N37 1.394(16) .
C50 H50A 0.9600 .
C50 H50B 0.9600 .
C50 H50C 0.9600 .
C51 N37 1.247(17) .
C51 O1 1.250(17) .
C51 H51 0.9300 .
C52 N38 1.624(19) .
C52 H52A 0.9600 .
C52 H52B 0.9600 .
C52 H52C 0.9600 .
C53 N38 1.392(19) .
C53 H53A 0.9600 .
C53 H53B 0.9600 .
C53 H53C 0.9600 .
C54 N38 1.485(19) .
C54 O2 1.49(3) .
C54 H54 0.9300 .
N1 N2 1.340(6) .
N2 N3 1.321(7) .
N3 N4 1.365(7) .
N5 N6 1.334(6) .
N5 Zn1 2.033(5) 2_665
N6 N7 1.310(6) .
N7 N8 1.342(6) .
N7 Zn2 2.013(5) 1_444
N13 N14 1.347(6) .
N14 N15 1.329(7) .
N15 N16 1.364(7) .
N17 N18 1.353(6) .
N18 N19 1.308(6) .
N19 N20 1.362(6) .
N20 Zn2 2.047(5) 2_786
N25 N26 1.345(7) .
N26 N27 1.320(8) .
N27 N28 1.380(8) .
N29 N30 1.345(6) .
N30 N31 1.300(6) .
N31 N32 1.342(6) .
N32 Zn3 2.018(5) 2_676

loop_
_geom_torsion_atom_site_label_1
_geom_torsion_atom_site_label_2
_geom_torsion_atom_site_label_3
_geom_torsion_atom_site_label_4
_geom_torsion
_geom_torsion_site_symmetry_1
_geom_torsion_site_symmetry_4
N1 C1 C3 N9 6.1(7) . .
N4 C1 C3 N9 -172.7(6) . .
N1 C1 C3 C4 -171.4(6) . .
N4 C1 C3 C4 9.8(10) . .
N9 C3 C4 N10 2.9(9) . .
C1 C3 C4 N10 -179.8(6) . .
N9 C3 C4 C2 -172.6(5) . .
C1 C3 C4 C2 4.7(9) . .
N8 C2 C4 N10 63.1(8) . .
N5 C2 C4 N10 -115.2(6) . .
N8 C2 C4 C3 -121.3(7) . .
N5 C2 C4 C3 60.4(8) . .
N10 C5 C6 N9 -1.8(9) . .
C12 C5 C6 N9 171.8(6) . .
N10 C5 C6 C7 -179.7(6) . .
C12 C5 C6 C7 -6.1(11) . .
N9 C6 C7 N11 -14.9(8) . .
C5 C6 C7 N11 163.1(6) . .
N9 C6 C7 C8 160.4(6) . .
C5 C6 C7 C8 -21.6(10) . .
N11 C7 C8 C9 -3.9(10) . .
C6 C7 C8 C9 -179.0(6) . .
C7 C8 C9 C10 -1.8(11) . .
C8 C9 C10 C11 5.1(12) . .
C9 C10 C11 N11 -3.1(11) . .
N10 C5 C12 C13 -55.6(10) . .
C6 C5 C12 C13 130.4(8) . .
N10 C5 C12 N12 118.7(7) . .
C6 C5 C12 N12 -55.3(10) . .
N12 C12 C13 C14 5.6(14) . .
C5 C12 C13 C14 179.5(9) . .
C12 C13 C14 C15 -6.4(17) . .
C13 C14 C15 C16 4(2) . .
C14 C15 C16 N12 0.2(19) . .
N16 C17 C19 N21 -176.6(6) . .
N13 C17 C19 N21 4.1(7) . .
N16 C17 C19 C20 4.9(10) . .
N13 C17 C19 C20 -174.3(5) . .
N21 C19 C20 N22 2.2(8) . .
C17 C19 C20 N22 -179.4(5) . .
N21 C19 C20 C18 -172.1(5) . .
C17 C19 C20 C18 6.3(9) . .
N20 C18 C20 N22 -115.1(6) . .
N17 C18 C20 N22 57.9(7) . .
N20 C18 C20 C19 59.4(8) . .
N17 C18 C20 C19 -127.5(6) . .
N22 C21 C22 N21 1.4(9) . .
C28 C21 C22 N21 174.2(5) . .
N22 C21 C22 C23 -178.7(6) . .
C28 C21 C22 C23 -5.9(10) . .
N21 C22 C23 N23 -7.9(7) . .
C21 C22 C23 N23 172.2(6) . .
N21 C22 C23 C24 173.1(7) . .
C21 C22 C23 C24 -6.9(11) . .
N23 C23 C24 C25 0.3(12) . .
C22 C23 C24 C25 179.3(7) . .
C23 C24 C25 C26 0.5(14) . .
C24 C25 C26 C27 -0.3(14) . .
C25 C26 C27 N23 -0.6(11) . .
N22 C21 C28 N24 -72.3(7) . .
C22 C21 C28 N24 114.4(7) . .
N22 C21 C28 C29 102.7(7) . .
C22 C21 C28 C29 -70.6(9) . .
N24 C28 C29 C30 0.7(12) . .
C21 C28 C29 C30 -173.9(7) . .
C28 C29 C30 C31 -2.0(13) . .
C29 C30 C31 C32 2.4(13) . .
C30 C31 C32 N24 -1.4(13) . .
N28 C33 C35 N33 -178.1(6) . .
N25 C33 C35 N33 0.3(8) . .
N28 C33 C35 C36 -1.1(10) . .
N25 C33 C35 C36 177.4(6) . .
N33 C35 C36 N34 -9.1(8) . .
C33 C35 C36 N34 174.0(5) . .
N33 C35 C36 C34 170.1(5) . .
C33 C35 C36 C34 -6.8(9) . .
N29 C34 C36 N34 -73.1(8) . .
N32 C34 C36 N34 103.3(7) . .
N29 C34 C36 C35 107.7(7) . .
N32 C34 C36 C35 -76.0(8) . .
N34 C37 C38 N33 -10.4(9) . .
C44 C37 C38 N33 170.0(6) . .
N34 C37 C38 C39 166.3(6) . .
C44 C37 C38 C39 -13.2(10) . .
N33 C38 C39 N35 -6.8(7) . .
C37 C38 C39 N35 176.3(6) . .
N33 C38 C39 C40 168.5(6) . .
C37 C38 C39 C40 -8.4(10) . .
N35 C39 C40 C41 -0.5(11) . .
C38 C39 C40 C41 -175.4(6) . .
C39 C40 C41 C42 0.4(12) . .
C40 C41 C42 C43 -0.9(11) . .
C41 C42 C43 N35 1.6(10) . .
N34 C37 C44 N36 109.7(7) . .
C38 C37 C44 N36 -70.7(9) . .
N34 C37 C44 C45 -76.9(8) . .
C38 C37 C44 C45 102.6(8) . .
N36 C44 C45 C46 -3.1(12) . .
C37 C44 C45 C46 -176.1(7) . .
C44 C45 C46 C47 0.1(13) . .
C45 C46 C47 C48 1.2(14) . .
C46 C47 C48 N36 0.3(15) . .
N4 C1 N1 N2 -0.1(7) . .
C3 C1 N1 N2 -179.1(5) . .
N4 C1 N1 Zn1 178.8(4) . .
C3 C1 N1 Zn1 -0.2(7) . .
N30 Zn1 N1 C1 -127.1(4) . .
N5 Zn1 N1 C1 127.9(4) 2_665 .
N9 Zn1 N1 C1 -3.5(4) . .
N11 Zn1 N1 C1 -2.9(6) . .
N30 Zn1 N1 N2 51.3(6) . .
N5 Zn1 N1 N2 -53.7(6) 2_665 .
N9 Zn1 N1 N2 174.9(6) . .
N11 Zn1 N1 N2 175.5(5) . .
C1 N1 N2 N3 0.3(7) . .
Zn1 N1 N2 N3 -178.2(5) . .
N1 N2 N3 N4 -0.4(7) . .
N1 C1 N4 N3 -0.2(7) . .
C3 C1 N4 N3 178.7(6) . .
N2 N3 N4 C1 0.3(7) . .
N8 C2 N5 N6 -0.2(7) . .
C4 C2 N5 N6 178.3(5) . .
N8 C2 N5 Zn1 178.0(4) . 2_665
C4 C2 N5 Zn1 -3.5(9) . 2_665
C2 N5 N6 N7 0.1(6) . .
Zn1 N5 N6 N7 -178.5(3) 2_665 .
N5 N6 N7 N8 0.1(6) . .
N5 N6 N7 Zn2 179.8(4) . 1_444
N5 C2 N8 N7 0.2(6) . .
C4 C2 N8 N7 -178.3(5) . .
N6 N7 N8 C2 -0.2(6) . .
Zn2 N7 N8 C2 -179.9(4) 1_444 .
C5 C6 N9 C3 1.4(8) . .
C7 C6 N9 C3 179.6(5) . .
C5 C6 N9 Zn1 -168.9(4) . .
C7 C6 N9 Zn1 9.3(6) . .
C4 C3 N9 C6 -1.9(8) . .
C1 C3 N9 C6 -179.7(5) . .
C4 C3 N9 Zn1 168.6(4) . .
C1 C3 N9 Zn1 -9.1(6) . .
N30 Zn1 N9 C6 -88.9(5) . .
N5 Zn1 N9 C6 86.3(5) 2_665 .
N1 Zn1 N9 C6 177.7(5) . .
N11 Zn1 N9 C6 -2.0(4) . .
N30 Zn1 N9 C3 100.6(4) . .
N5 Zn1 N9 C3 -84.2(5) 2_665 .
N1 Zn1 N9 C3 7.2(4) . .
N11 Zn1 N9 C3 -172.5(4) . .
C3 C4 N10 C5 -3.2(9) . .
C2 C4 N10 C5 172.4(6) . .
C6 C5 N10 C4 2.7(9) . .
C12 C5 N10 C4 -171.6(6) . .
C8 C7 N11 C11 6.1(9) . .
C6 C7 N11 C11 -178.4(5) . .
C8 C7 N11 Zn1 -161.7(5) . .
C6 C7 N11 Zn1 13.8(7) . .
C10 C11 N11 C7 -2.6(10) . .
C10 C11 N11 Zn1 164.5(5) . .
N30 Zn1 N11 C7 117.5(4) . .
N5 Zn1 N11 C7 -138.4(4) 2_665 .
N9 Zn1 N11 C7 -6.9(4) . .
N1 Zn1 N11 C7 -7.5(7) . .
N30 Zn1 N11 C11 -49.9(5) . .
N5 Zn1 N11 C11 54.2(5) 2_665 .
N9 Zn1 N11 C11 -174.3(5) . .
N1 Zn1 N11 C11 -174.9(4) . .
C15 C16 N12 C12 -1.1(15) . .
C13 C12 N12 C16 -1.7(13) . .
C5 C12 N12 C16 -175.9(7) . .
N16 C17 N13 N14 1.6(7) . .
C19 C17 N13 N14 -179.1(5) . .
N16 C17 N13 Zn2 -178.6(4) . .
C19 C17 N13 Zn2 0.8(6) . .
N7 Zn2 N13 C17 -118.4(4) 1_666 .
N20 Zn2 N13 C17 127.7(4) 2_786 .
N21 Zn2 N13 C17 -3.3(4) . .
N23 Zn2 N13 C17 -2.3(6) . .
N7 Zn2 N13 N14 61.4(6) 1_666 .
N20 Zn2 N13 N14 -52.5(6) 2_786 .
N21 Zn2 N13 N14 176.5(6) . .
N23 Zn2 N13 N14 177.5(5) . .
C17 N13 N14 N15 -0.9(6) . .
Zn2 N13 N14 N15 179.3(4) . .
N13 N14 N15 N16 0.0(7) . .
N13 C17 N16 N15 -1.5(7) . .
C19 C17 N16 N15 179.2(5) . .
N14 N15 N16 C17 0.9(6) . .
N20 C18 N17 N18 -0.8(6) . .
C20 C18 N17 N18 -174.8(5) . .
N20 C18 N17 Zn3 -171.2(4) . .
C20 C18 N17 Zn3 14.9(8) . .
N32 Zn3 N17 C18 138.5(5) 2_676 .
N25 Zn3 N17 C18 -112.3(5) . .
N33 Zn3 N17 C18 -24.0(6) . .
N35 Zn3 N17 C18 44.3(5) . .
N32 Zn3 N17 N18 -30.0(5) 2_676 .
N25 Zn3 N17 N18 79.2(5) . .
N33 Zn3 N17 N18 167.4(4) . .
N35 Zn3 N17 N18 -124.3(4) . .
C18 N17 N18 N19 1.0(6) . .
Zn3 N17 N18 N19 171.6(4) . .
N17 N18 N19 N20 -0.8(6) . .
N17 C18 N20 N19 0.4(6) . .
C20 C18 N20 N19 174.2(5) . .
N17 C18 N20 Zn2 -178.3(4) . 2_786
C20 C18 N20 Zn2 -4.5(9) . 2_786
N18 N19 N20 C18 0.3(6) . .
N18 N19 N20 Zn2 179.2(4) . 2_786
C20 C19 N21 C22 1.5(8) . .
C17 C19 N21 C22 -177.1(5) . .
C20 C19 N21 Zn2 171.5(4) . .
C17 C19 N21 Zn2 -7.1(6) . .
C21 C22 N21 C19 -3.2(8) . .
C23 C22 N21 C19 176.8(5) . .
C21 C22 N21 Zn2 -173.0(4) . .
C23 C22 N21 Zn2 7.1(6) . .
N7 Zn2 N21 C19 97.1(4) 1_666 .
N20 Zn2 N21 C19 -85.5(4) 2_786 .
N13 Zn2 N21 C19 5.8(4) . .
N23 Zn2 N21 C19 -173.6(4) . .
N7 Zn2 N21 C22 -92.7(4) 1_666 .
N20 Zn2 N21 C22 84.7(5) 2_786 .
N13 Zn2 N21 C22 176.0(4) . .
N23 Zn2 N21 C22 -3.4(4) . .
C22 C21 N22 C20 2.2(9) . .
C28 C21 N22 C20 -171.4(5) . .
C19 C20 N22 C21 -4.0(8) . .
C18 C20 N22 C21 170.7(5) . .
C24 C23 N23 C27 -1.2(9) . .
C22 C23 N23 C27 179.7(5) . .
C24 C23 N23 Zn2 -175.6(6) . .
C22 C23 N23 Zn2 5.3(7) . .
C26 C27 N23 C23 1.4(9) . .
C26 C27 N23 Zn2 175.5(5) . .
N7 Zn2 N23 C23 114.0(4) 1_666 .
N20 Zn2 N23 C23 -132.7(4) 2_786 .
N13 Zn2 N23 C23 -2.4(6) . .
N21 Zn2 N23 C23 -1.4(4) . .
N7 Zn2 N23 C27 -60.2(5) 1_666 .
N20 Zn2 N23 C27 53.1(5) 2_786 .
N13 Zn2 N23 C27 -176.6(4) . .
N21 Zn2 N23 C27 -175.6(5) . .
C29 C28 N24 C32 0.3(10) . .
C21 C28 N24 C32 175.1(6) . .
C31 C32 N24 C28 0.1(11) . .
N28 C33 N25 N26 0.7(7) . .
C35 C33 N25 N26 -178.0(5) . .
N28 C33 N25 Zn3 174.6(4) . .
C35 C33 N25 Zn3 -4.0(7) . .
N32 Zn3 N25 C33 -112.6(4) 2_676 .
N17 Zn3 N25 C33 130.7(4) . .
N33 Zn3 N25 C33 4.4(4) . .
N35 Zn3 N25 C33 3.8(7) . .
N32 Zn3 N25 N26 58.5(7) 2_676 .
N17 Zn3 N25 N26 -58.2(7) . .
N33 Zn3 N25 N26 175.5(7) . .
N35 Zn3 N25 N26 174.9(5) . .
C33 N25 N26 N27 -1.0(7) . .
Zn3 N25 N26 N27 -172.6(5) . .
N25 N26 N27 N28 0.9(8) . .
N25 C33 N28 N27 -0.1(7) . .
C35 C33 N28 N27 178.3(6) . .
N26 N27 N28 C33 -0.5(8) . .
N32 C34 N29 N30 0.4(7) . .
C36 C34 N29 N30 177.1(5) . .
C34 N29 N30 N31 -0.9(6) . .
C34 N29 N30 Zn1 -175.6(4) . .
N5 Zn1 N30 N31 -105.0(5) 2_665 .
N9 Zn1 N30 N31 71.4(5) . .
N1 Zn1 N30 N31 151.8(4) . .
N11 Zn1 N30 N31 -3.3(5) . .
N5 Zn1 N30 N29 69.1(5) 2_665 .
N9 Zn1 N30 N29 -114.5(4) . .
N1 Zn1 N30 N29 -34.1(5) . .
N11 Zn1 N30 N29 170.8(4) . .
N29 N30 N31 N32 1.1(6) . .
Zn1 N30 N31 N32 175.9(4) . .
N29 C34 N32 N31 0.3(7) . .
C36 C34 N32 N31 -176.5(5) . .
N29 C34 N32 Zn3 -169.2(4) . 2_676
C36 C34 N32 Zn3 14.1(10) . 2_676
N30 N31 N32 C34 -0.8(6) . .
N30 N31 N32 Zn3 171.5(4) . 2_676
C37 C38 N33 C35 5.3(8) . .
C39 C38 N33 C35 -171.8(5) . .
C37 C38 N33 Zn3 -177.0(4) . .
C39 C38 N33 Zn3 5.9(7) . .
C36 C35 N33 C38 4.1(8) . .
C33 C35 N33 C38 -178.6(5) . .
C36 C35 N33 Zn3 -173.7(4) . .
C33 C35 N33 Zn3 3.6(6) . .
N32 Zn3 N33 C38 -88.1(5) 2_676 .
N17 Zn3 N33 C38 73.4(5) . .
N25 Zn3 N33 C38 177.8(5) . .
N35 Zn3 N33 C38 -2.5(4) . .
N32 Zn3 N33 C35 89.7(4) 2_676 .
N17 Zn3 N33 C35 -108.8(4) . .
N25 Zn3 N33 C35 -4.4(4) . .
N35 Zn3 N33 C35 175.3(4) . .
C35 C36 N34 C37 4.1(8) . .
C34 C36 N34 C37 -175.2(5) . .
C38 C37 N34 C36 5.6(9) . .
C44 C37 N34 C36 -174.8(5) . .
C42 C43 N35 C39 -1.7(9) . .
C42 C43 N35 Zn3 169.5(5) . .
C40 C39 N35 C43 1.1(9) . .
C38 C39 N35 C43 176.7(5) . .
C40 C39 N35 Zn3 -170.7(5) . .
C38 C39 N35 Zn3 4.9(6) . .
N32 Zn3 N35 C43 -54.5(5) 2_676 .
N17 Zn3 N35 C43 56.7(5) . .
N25 Zn3 N35 C43 -172.3(4) . .
N33 Zn3 N35 C43 -172.9(5) . .
N32 Zn3 N35 C39 116.6(4) 2_676 .
N17 Zn3 N35 C39 -132.2(4) . .
N25 Zn3 N35 C39 -1.1(6) . .
N33 Zn3 N35 C39 -1.7(4) . .
C45 C44 N36 C48 4.5(11) . .
C37 C44 N36 C48 177.6(7) . .
C47 C48 N36 C44 -3.1(13) . .
O1 C51 N37 C50 -6(3) . .
O1 C51 N37 C49 171.2(15) . .
O2 C54 N38 C53 172.7(16) . .
O2 C54 N38 C52 -1.3(19) . .
